data_7715181
loop_
_publ_author_name
'Huang, Li'
'Li, Xiao-Nan'
'Shen, Yuan'
'Song, Run-Hong'
'Cui, Wen-Bo'
'Zhang, Hong'

_publ_section_title
;
 Zinc tungstate encapsulated into a scarce Zn(II)-viologen framework with
 photochromic, electrochromic and chemochromic properties.
;
_journal_issue 11
_journal_name_full 'Dalton transactions (Cambridge, England : 2003)'
_journal_page_first 5192
_journal_page_last 5201
_journal_paper_doi 10.1039/d3dt03647b
_journal_volume 53
_journal_year 2024
_chemical_formula_moiety 'O44 W12 Zn1, C78 H60 N6 O14 Zn3, 6(O)'
_chemical_formula_sum 'C78 H60 N6 O64 W12 Zn4'
_chemical_formula_weight 4573.00
_space_group_crystal_system trigonal
_space_group_IT_number 148
_space_group_name_Hall '-R 3'
_space_group_name_H-M_alt 'R -3 :H'
_atom_sites_solution_hydrogens geom
_atom_sites_solution_primary iterative
_audit_block_doi 10.5517/ccdc.csd.cc2h4zd1
_audit_creation_date 2023-07-29
_audit_creation_method
;
Olex2 1.3-alpha
(compiled 2020.11.12 svn.r5f609507 for OlexSys, GUI svn.r6408)
;
_audit_update_record
;
2023-09-30 deposited with the CCDC.	2024-01-31 downloaded from the CCDC.
;
_cell_angle_alpha 90
_cell_angle_beta 90
_cell_angle_gamma 120
_cell_formula_units_Z 3
_cell_length_a 18.0082(3)
_cell_length_b 18.0082(3)
_cell_length_c 27.5563(5)
_cell_measurement_reflns_used 6764
_cell_measurement_temperature 293.16
_cell_measurement_theta_max 76.3510
_cell_measurement_theta_min 3.2360
_cell_volume 7739.1(2)
_computing_cell_refinement 'CrysAlisPro 1.171.42.90a (Rigaku OD, 2023)'
_computing_data_collection 'CrysAlisPro 1.171.42.90a (Rigaku OD, 2023)'
_computing_data_reduction 'CrysAlisPro 1.171.42.90a (Rigaku OD, 2023)'
_computing_molecular_graphics 'Olex2 1.3-alpha (Dolomanov et al., 2009)'
_computing_publication_material 'Olex2 1.3-alpha (Dolomanov et al., 2009)'
_computing_structure_refinement 'SHELXL 2018/3 (Sheldrick, 2015)'
_computing_structure_solution 'olex2.solve 1.3-alpha (Bourhis et al., 2015)'
_diffrn_ambient_temperature 293.16
_diffrn_detector 'Hybrid Pixel Array Detector'
_diffrn_detector_area_resol_mean 10.0000
_diffrn_detector_type HyPix
_diffrn_measured_fraction_theta_full 0.991
_diffrn_measured_fraction_theta_max 0.952
_diffrn_measurement_details
;
List of Runs (angles in degrees, time in seconds):

  # Type    Start    End  Width  t~exp~   \w     \q     \k     \f   Frames
#--------------------------------------------------------------------------
  1  \w     36.00  89.00   0.50    0.59    --  107.95-154.00 153.00  106
  2  \w    100.00 131.00   0.50    0.59    --  107.95-154.00 153.00   62
  3  \w     36.00  94.00   0.50    0.59    --  107.95 -77.00 120.00  116
  4  \w     35.00  60.00   0.50    0.59    --  107.95 -61.00  90.00   50
  5  \w     32.00  94.00   0.50    0.15    --   48.99-121.00 -48.00  124
  6  \w     45.00  70.00   0.50    0.59    --  107.95 -61.00 -60.00   50
  7  \w     95.00 178.00   0.50    0.59    --  107.95  35.00  44.00  166
  8  \w     85.00 116.00   0.50    0.15    --   48.99 125.00   0.00   62
  9  \w     74.00 100.00   0.50    0.15    --   48.99 125.00 -60.00   52
 10  \w     75.00 116.00   0.50    0.15    --   48.99 125.00 -30.00   82
 11  \w    -96.00 -42.00   0.50    0.59    -- -105.45  77.00 -90.00  108
 12  \w   -105.00 -37.00   0.50    0.59    -- -105.45  89.00  45.00  136
;
_diffrn_measurement_device 'four-circle diffractometer'
_diffrn_measurement_device_type 'XtaLAB Synergy, Single source at home/near, HyPix'
_diffrn_measurement_method '\w scans'
_diffrn_orient_matrix_type 'CrysAlisPro convention (1999,Acta A55,543-557)'
_diffrn_orient_matrix_UB_11 -0.0370860000
_diffrn_orient_matrix_UB_12 -0.0974913000
_diffrn_orient_matrix_UB_13 -0.0047646000
_diffrn_orient_matrix_UB_21 0.0245314000
_diffrn_orient_matrix_UB_22 0.0111260000
_diffrn_orient_matrix_UB_23 -0.0541843000
_diffrn_orient_matrix_UB_31 0.0881183000
_diffrn_orient_matrix_UB_32 0.0111094000
_diffrn_orient_matrix_UB_33 0.0131075000
_diffrn_radiation_monochromator mirror
_diffrn_radiation_probe x-ray
_diffrn_radiation_type 'Cu K\a'
_diffrn_radiation_wavelength 1.54184
_diffrn_reflns_av_R_equivalents 0.0456
_diffrn_reflns_av_unetI/netI 0.0389
_diffrn_reflns_Laue_measured_fraction_full 0.991
_diffrn_reflns_Laue_measured_fraction_max 0.952
_diffrn_reflns_limit_h_max 22
_diffrn_reflns_limit_h_min -16
_diffrn_reflns_limit_k_max 22
_diffrn_reflns_limit_k_min -20
_diffrn_reflns_limit_l_max 33
_diffrn_reflns_limit_l_min -34
_diffrn_reflns_number 9168
_diffrn_reflns_point_group_measured_fraction_full 0.991
_diffrn_reflns_point_group_measured_fraction_max 0.952
_diffrn_reflns_theta_full 67.684
_diffrn_reflns_theta_max 76.404
_diffrn_reflns_theta_min 3.256
_diffrn_source 'micro-focus sealed X-ray tube'
_diffrn_source_type 'PhotonJet (Cu) X-ray Source'
_exptl_absorpt_coefficient_mu 25.906
_exptl_absorpt_correction_T_max 1.00000
_exptl_absorpt_correction_T_min 0.16814
_exptl_absorpt_correction_type multi-scan
_exptl_absorpt_process_details
;
CrysAlisPro 1.171.42.90a (Rigaku Oxford Diffraction, 2023)
Empirical absorption correction using spherical harmonics,
implemented in SCALE3 ABSPACK scaling algorithm.
;
_exptl_crystal_colour 'clear light white'
_exptl_crystal_colour_lustre clear
_exptl_crystal_colour_modifier light
_exptl_crystal_colour_primary white
_exptl_crystal_density_diffrn 2.944
_exptl_crystal_description block
_exptl_crystal_F_000 6270
_exptl_crystal_size_max 0.16
_exptl_crystal_size_mid 0.12
_exptl_crystal_size_min 0.08
_refine_diff_density_max 1.513
_refine_diff_density_min -6.722
_refine_diff_density_rms 0.321
_refine_ls_extinction_method none
_refine_ls_goodness_of_fit_ref 1.050
_refine_ls_hydrogen_treatment constr
_refine_ls_matrix_type full
_refine_ls_number_parameters 248
_refine_ls_number_reflns 3458
_refine_ls_number_restraints 156
_refine_ls_restrained_S_all 1.068
_refine_ls_R_factor_all 0.0697
_refine_ls_R_factor_gt 0.0651
_refine_ls_shift/su_max 0.001
_refine_ls_shift/su_mean 0.000
_refine_ls_structure_factor_coef Fsqd
_refine_ls_weighting_details 'w=1/[\s^2^(Fo^2^)+(0.1250P)^2^+154.8803P] where P=(Fo^2^+2Fc^2^)/3'
_refine_ls_weighting_scheme calc
_refine_ls_wR_factor_gt 0.1870
_refine_ls_wR_factor_ref 0.1934
_reflns_Friedel_coverage 0.000
_reflns_number_gt 3115
_reflns_number_total 3458
_reflns_threshold_expression 'I > 2\s(I)'
_cod_data_source_file d3dt03647b2.cif
_cod_data_source_block hl4cu_auto
_cod_depositor_comments 'Adding full bibliography for 7715180--7715181.cif.'
_cod_original_cell_volume 7739.1(3)
_cod_original_sg_symbol_H-M 'R -3'
_cod_database_code 7715181
_shelx_shelxl_version_number 2018/3
_chemical_oxdiff_formula 'Zn W C H O N'
_shelx_space_group_comment
;
The symmetry employed for this shelxl refinement is uniquely defined
by the following loop, which should always be used as a source of
symmetry information in preference to the above space-group names.
They are only intended as comments.
;
_reflns_odcompleteness_completeness 99.29
_reflns_odcompleteness_iscentric 1
_reflns_odcompleteness_theta 66.97
_olex2_refinement_description
;
1. Fixed Uiso
 At 1.2 times of:
  All C(H) groups, All C(H,H) groups
2. Uiso/Uaniso restraints and constraints
Uanis(O1) \\sim Ueq, Uanis(O2) \\sim Ueq, Uanis(O3) \\sim Ueq, Uanis(O4) \\sim
Ueq, Uanis(O5) \\sim Ueq, Uanis(O6) \\sim Ueq, Uanis(O7) \\sim Ueq, Uanis(O8)
\\sim Ueq, Uanis(O1W) \\sim Ueq, Uanis(O9) \\sim Ueq, Uanis(O10) \\sim Ueq,
Uanis(O2W) \\sim Ueq, Uanis(C1) \\sim Ueq, Uanis(C2) \\sim Ueq, Uanis(C3) \\sim
Ueq, Uanis(C4) \\sim Ueq, Uanis(C5) \\sim Ueq, Uanis(C6) \\sim Ueq, Uanis(C7)
\\sim Ueq, Uanis(C8) \\sim Ueq, Uanis(C9) \\sim Ueq, Uanis(C10) \\sim Ueq,
Uanis(C11) \\sim Ueq, Uanis(C12) \\sim Ueq, Uanis(C13) \\sim Ueq, Uanis(N1)
\\sim Ueq: with sigma of 0.01 and sigma for terminal atoms of 0.02
3.a Secondary CH2 refined with riding coordinates:
 C6(H6A,H6B)
3.b Aromatic/amide H refined with riding coordinates:
 C1(H1), C2(H2), C4(H4), C5(H5), C8(H8), C9(H9), C10(H10), C12(H12)
;
_olex2_submission_special_instructions 'No special instructions were received'
_oxdiff_exptl_absorpt_empirical_details
;
Empirical correction (ABSPACK) includes:
- Absorption correction using spherical harmonics
- Frame scaling
;
_oxdiff_exptl_absorpt_empirical_full_max 2.782
_oxdiff_exptl_absorpt_empirical_full_min 0.600

loop_
_space_group_symop_operation_xyz
'x, y, z'
'-y, x-y, z'
'-x+y, -x, z'
'x+2/3, y+1/3, z+1/3'
'-y+2/3, x-y+1/3, z+1/3'
'-x+y+2/3, -x+1/3, z+1/3'
'x+1/3, y+2/3, z+2/3'
'-y+1/3, x-y+2/3, z+2/3'
'-x+y+1/3, -x+2/3, z+2/3'
'-x, -y, -z'
'y, -x+y, -z'
'x-y, x, -z'
'-x+2/3, -y+1/3, -z+1/3'
'y+2/3, -x+y+1/3, -z+1/3'
'x-y+2/3, x+1/3, -z+1/3'
'-x+1/3, -y+2/3, -z+2/3'
'y+1/3, -x+y+2/3, -z+2/3'
'x-y+1/3, x+2/3, -z+2/3'

loop_
_atom_site_label
_atom_site_type_symbol
_atom_site_fract_x
_atom_site_fract_y
_atom_site_fract_z
_atom_site_U_iso_or_equiv
_atom_site_adp_type
_atom_site_occupancy
_atom_site_site_symmetry_order
_atom_site_calc_flag
_atom_site_refinement_flags_posn
_atom_site_refinement_flags_adp
_atom_site_refinement_flags_occupancy
_atom_site_disorder_assembly
_atom_site_disorder_group
W1 W 0.34664(4) 0.55945(4) 0.06044(2) 0.0555(2) Uani 1 1 d . . . . .
W2 W 0.47119(4) 0.57927(4) 0.16491(2) 0.0557(2) Uani 1 1 d . . . . .
Zn1 Zn 0.333333 0.666667 0.166667 0.0761(12) Uani 1 6 d S T P . .
O1 O 0.333333 0.666667 0.1099(9) 0.098(5) Uani 1 3 d S TU P A 1
O2 O 0.3455(8) 0.5924(7) 0.1476(4) 0.086(3) Uani 1 1 d . U . B 2
O3 O 0.3538(8) 0.5104(8) 0.0102(4) 0.089(3) Uani 1 1 d . U . . .
O4 O 0.2550(7) 0.5763(7) 0.0460(5) 0.089(3) Uani 1 1 d . U . . .
O5 O 0.4387(6) 0.5693(8) 0.0978(4) 0.085(3) Uani 1 1 d . U . . .
O6 O 0.5345(8) 0.5341(8) 0.1625(4) 0.084(3) Uani 1 1 d . U . . .
O7 O 0.3642(6) 0.4776(8) 0.1782(4) 0.086(3) Uani 1 1 d . U . . .
O8 O 0.4724(8) 0.6051(6) 0.2331(4) 0.084(3) Uani 1 1 d . U . . .
Zn2 Zn 0.666667 0.333333 0.333333 0.107(2) Uani 1 6 d S T P . .
Zn3 Zn 0.666667 0.333333 0.46058(14) 0.1202(18) Uani 1 3 d S T P . .
O1W O 0.666667 0.333333 0.538(2) 0.231(17) Uani 1 3 d S TU P . .
O9 O 0.5593(10) 0.3368(10) 0.4459(5) 0.107(4) Uani 1 1 d . U . . .
O10 O 0.6262(9) 0.3991(9) 0.3773(5) 0.100(4) Uani 1 1 d . U . . .
N1 N 0.3791(10) 0.3388(8) 0.2437(4) 0.076(3) Uani 1 1 d . U . . .
C1 C 0.3077(14) 0.2694(14) 0.2482(7) 0.100(5) Uani 1 1 d . U . . .
H1 H 0.268256 0.267187 0.270776 0.120 Uiso 1 1 calc R U . . .
C2 C 0.2863(15) 0.1956(14) 0.2203(8) 0.102(5) Uani 1 1 d . U . . .
H2 H 0.236338 0.143773 0.225885 0.123 Uiso 1 1 calc R U . . .
C3 C 0.3441(10) 0.2043(9) 0.1836(5) 0.067(3) Uani 1 1 d . U . . .
C4 C 0.4178(12) 0.2786(10) 0.1785(6) 0.083(4) Uani 1 1 d . U . . .
H4 H 0.456754 0.284781 0.154450 0.100 Uiso 1 1 calc R U . . .
C5 C 0.4356(13) 0.3468(12) 0.2096(6) 0.091(5) Uani 1 1 d . U . . .
H5 H 0.487097 0.398110 0.206636 0.109 Uiso 1 1 calc R U . . .
C6 C 0.3966(15) 0.4186(12) 0.2752(6) 0.093(5) Uani 1 1 d . U . . .
H6A H 0.449516 0.469027 0.265328 0.112 Uiso 1 1 calc R U . . .
H6B H 0.349913 0.430503 0.272218 0.112 Uiso 1 1 calc R U . . .
C7 C 0.4035(12) 0.3932(10) 0.3271(5) 0.079(4) Uani 1 1 d . U . . .
C8 C 0.3377(13) 0.3708(12) 0.3589(7) 0.095(5) Uani 1 1 d . U . . .
H8 H 0.289453 0.373011 0.348962 0.114 Uiso 1 1 calc R U . . .
C9 C 0.3414(13) 0.3439(11) 0.4076(7) 0.090(5) Uani 1 1 d . U . . .
H9 H 0.296265 0.328046 0.429211 0.108 Uiso 1 1 calc R U . . .
C10 C 0.4130(11) 0.3424(9) 0.4209(6) 0.080(4) Uani 1 1 d . U . . .
H10 H 0.415820 0.323441 0.451833 0.096 Uiso 1 1 calc R U . . .
C11 C 0.4819(11) 0.3679(10) 0.3902(5) 0.076(4) Uani 1 1 d . U . . .
C12 C 0.4785(12) 0.3952(10) 0.3426(6) 0.079(4) Uani 1 1 d . U . . .
H12 H 0.525326 0.414126 0.321928 0.095 Uiso 1 1 calc R U . . .
C13 C 0.5629(14) 0.3669(13) 0.4057(7) 0.095(5) Uani 1 1 d . U . . .
O2W O 0.559(2) 0.2162(19) 0.5971(12) 0.221(13) Uani 1 1 d . U . . .

loop_
_atom_site_aniso_label
_atom_site_aniso_U_11
_atom_site_aniso_U_22
_atom_site_aniso_U_33
_atom_site_aniso_U_23
_atom_site_aniso_U_13
_atom_site_aniso_U_12
W1 0.0635(4) 0.0617(4) 0.0407(3) -0.0099(2) 0.00218(19) 0.0308(3)
W2 0.0592(3) 0.0665(4) 0.0533(4) 0.0053(2) 0.0031(2) 0.0403(3)
Zn1 0.0803(18) 0.0803(18) 0.068(3) 0.000 0.000 0.0401(9)
O1 0.100(6) 0.100(6) 0.096(9) 0.000 0.000 0.050(3)
O2 0.091(6) 0.079(6) 0.077(6) 0.001(5) -0.008(5) 0.035(5)
O3 0.091(7) 0.103(7) 0.073(6) -0.035(6) -0.005(5) 0.048(6)
O4 0.065(5) 0.070(5) 0.127(8) 0.004(5) 0.001(5) 0.030(4)
O5 0.057(4) 0.105(6) 0.067(5) 0.025(5) -0.005(4) 0.022(4)
O6 0.094(7) 0.101(7) 0.089(7) 0.016(6) 0.014(5) 0.072(6)
O7 0.060(5) 0.105(6) 0.063(5) 0.020(5) -0.007(4) 0.019(4)
O8 0.113(7) 0.060(5) 0.069(5) 0.004(4) 0.020(5) 0.035(5)
Zn2 0.142(3) 0.142(3) 0.036(2) 0.000 0.000 0.0709(17)
Zn3 0.159(3) 0.159(3) 0.0425(18) 0.000 0.000 0.0795(14)
O1W 0.240(17) 0.240(17) 0.21(3) 0.000 0.000 0.120(9)
O9 0.126(8) 0.117(7) 0.066(6) 0.016(5) 0.003(5) 0.053(6)
O10 0.104(7) 0.108(7) 0.073(6) -0.005(5) 0.011(5) 0.042(6)
N1 0.108(7) 0.071(6) 0.048(5) -0.001(4) -0.004(5) 0.045(5)
C1 0.110(9) 0.107(9) 0.084(8) -0.019(7) 0.006(7) 0.055(7)
C2 0.110(9) 0.101(9) 0.093(9) -0.017(7) -0.003(7) 0.050(7)
C3 0.083(7) 0.074(6) 0.052(5) 0.002(5) -0.011(5) 0.046(5)
C4 0.109(8) 0.069(7) 0.071(7) 0.005(5) 0.004(6) 0.044(6)
C5 0.109(9) 0.084(8) 0.078(8) 0.005(6) 0.005(7) 0.047(7)
C6 0.118(9) 0.085(8) 0.068(7) -0.003(6) -0.011(7) 0.044(7)
C7 0.104(8) 0.061(6) 0.061(6) -0.006(5) 0.001(6) 0.034(6)
C8 0.101(9) 0.089(8) 0.090(8) -0.003(7) -0.006(7) 0.045(7)
C9 0.092(8) 0.075(7) 0.081(8) -0.009(6) 0.005(7) 0.025(6)
C10 0.100(8) 0.062(6) 0.063(6) 0.005(5) -0.001(6) 0.029(6)
C11 0.093(7) 0.066(6) 0.053(6) 0.000(5) 0.008(5) 0.028(5)
C12 0.103(8) 0.072(7) 0.060(6) 0.009(5) 0.003(6) 0.043(6)
C13 0.109(9) 0.096(8) 0.072(8) 0.002(6) -0.001(7) 0.046(7)
O2W 0.26(2) 0.200(18) 0.184(18) -0.018(14) 0.022(15) 0.097(15)

loop_
_atom_type_symbol
_atom_type_description
_atom_type_scat_dispersion_real
_atom_type_scat_dispersion_imag
_atom_type_scat_source
C C 0.0181 0.0091 'International Tables Vol C Tables 4.2.6.8 and 6.1.1.4'
H H 0.0000 0.0000 'International Tables Vol C Tables 4.2.6.8 and 6.1.1.4'
N N 0.0311 0.0180 'International Tables Vol C Tables 4.2.6.8 and 6.1.1.4'
O O 0.0492 0.0322 'International Tables Vol C Tables 4.2.6.8 and 6.1.1.4'
W W -5.4734 5.5774 'International Tables Vol C Tables 4.2.6.8 and 6.1.1.4'
Zn Zn -1.5491 0.6778 'International Tables Vol C Tables 4.2.6.8 and 6.1.1.4'

loop_
_geom_angle_atom_site_label_1
_geom_angle_atom_site_label_2
_geom_angle_atom_site_label_3
_geom_angle
_geom_angle_site_symmetry_1
_geom_angle_site_symmetry_3
_geom_angle_publ_flag
O3 W1 O1 158.0(7) . . ?
O3 W1 O2 159.5(5) . . ?
O3 W1 O4 102.5(6) . . ?
O3 W1 O4 102.3(6) . 2_665 ?
O3 W1 O5 101.8(6) . . ?
O3 W1 O8 102.6(6) . 14_455 ?
O4 W1 O1 63.3(5) . . ?
O4 W1 O1 62.6(5) 2_665 . ?
O4 W1 O2 93.1(5) . . ?
O4 W1 O2 91.2(5) 2_665 . ?
O4 W1 O4 88.7(7) . 2_665 ?
O4 W1 O5 155.6(6) . . ?
O4 W1 O8 88.5(5) . 14_455 ?
O5 W1 O1 92.9(5) . . ?
O5 W1 O2 63.9(5) . . ?
O5 W1 O4 84.2(5) . 2_665 ?
O5 W1 O8 88.3(4) . 14_455 ?
O8 W1 O1 94.1(5) 14_455 . ?
O8 W1 O2 64.2(5) 14_455 . ?
O8 W1 O4 155.0(6) 14_455 2_665 ?
O5 W2 O2 64.3(5) . . ?
O5 W2 O2 94.9(5) . 15 ?
O5 W2 O8 157.6(6) . . ?
O6 W2 O2 156.3(5) . . ?
O6 W2 O2 160.6(5) . 15 ?
O6 W2 O5 99.4(6) . . ?
O6 W2 O7 98.3(6) . . ?
O6 W2 O7 101.4(6) . 15 ?
O6 W2 O8 102.9(6) . . ?
O7 W2 O2 95.9(5) 15 . ?
O7 W2 O2 65.4(5) 15 15 ?
O7 W2 O2 95.0(5) . 15 ?
O7 W2 O2 65.9(4) . . ?
O7 W2 O5 88.9(4) . . ?
O7 W2 O5 89.9(5) 15 . ?
O7 W2 O7 160.1(8) 15 . ?
O7 W2 O8 87.7(4) 15 . ?
O7 W2 O8 85.9(5) . . ?
O8 W2 O2 64.0(5) . 15 ?
O8 W2 O2 93.8(5) . . ?
O1 Zn1 O1 180.0 13_565 . ?
O2 Zn1 O2 70.9(4) 15 . ?
O2 Zn1 O2 70.9(4) 3_565 14_455 ?
O2 Zn1 O2 109.1(4) 13_565 14_455 ?
O2 Zn1 O2 109.1(4) 2_665 . ?
O2 Zn1 O2 109.1(4) 3_565 . ?
O2 Zn1 O2 180.0 13_565 . ?
O2 Zn1 O2 70.9(4) 14_455 . ?
W1 O1 W1 92.5(6) 3_565 . ?
W1 O1 W1 92.5(6) 2_665 . ?
W1 O1 W1 92.5(6) 3_565 2_665 ?
Zn1 O1 W1 123.5(5) . . ?
Zn1 O1 W1 123.5(5) . 2_665 ?
Zn1 O1 W1 123.5(5) . 3_565 ?
W2 O2 W1 92.7(4) . . ?
W2 O2 W1 92.9(4) 14_455 . ?
W2 O2 W2 92.6(4) . 14_455 ?
Zn1 O2 W1 123.9(6) . . ?
Zn1 O2 W2 122.3(7) . 14_455 ?
Zn1 O2 W2 123.7(6) . . ?
Zn1 O2 O2 54.5(2) . 14_455 ?
Zn1 O2 O2 54.5(2) . 15 ?
O2 O2 W1 130.4(8) 14_455 . ?
O2 O2 W1 133.1(8) 15 . ?
O2 O2 W2 69.2(5) 15 . ?
O2 O2 W2 131.4(9) 14_455 . ?
O2 O2 O2 89.2(9) 15 14_455 ?
W1 O4 W1 140.6(7) . 3_565 ?
W1 O5 W2 138.3(7) . . ?
W2 O7 W2 135.8(7) 14_455 . ?
W1 O8 W2 138.5(7) 15 . ?
O10 Zn2 O10 180.0 17 2_655 ?
O10 Zn2 O10 91.0(6) 18_545 . ?
O10 Zn2 O10 89.0(6) 16_655 17 ?
O10 Zn2 O10 180.0(6) 16_655 . ?
O10 Zn2 O10 89.0(6) 16_655 18_545 ?
O10 Zn2 O10 89.0(6) 2_655 . ?
O10 Zn2 O10 89.0(6) 17 18_545 ?
O10 Zn2 O10 91.0(6) 18_545 2_655 ?
O10 Zn2 O10 91.0(6) 16_655 3_665 ?
O10 Zn2 O10 91.0(6) 17 . ?
O10 Zn2 O10 91.0(6) 17 3_665 ?
O10 Zn2 O10 89.0(6) 3_665 . ?
O10 Zn2 O10 180.0 18_545 3_665 ?
O10 Zn2 O10 91.0(6) 16_655 2_655 ?
O10 Zn2 O10 89.0(6) 3_665 2_655 ?
O9 Zn3 O1W 101.6(4) . . ?
O9 Zn3 O1W 101.6(4) 3_665 . ?
O9 Zn3 O1W 101.6(4) 2_655 . ?
O9 Zn3 O9 116.0(3) 3_665 . ?
O9 Zn3 O9 116.0(3) 2_655 3_665 ?
O9 Zn3 O9 116.0(3) 2_655 . ?
C13 O9 Zn3 111.1(15) . . ?
C13 O10 Zn2 126.7(14) . . ?
C1 N1 C5 120.9(15) . . ?
C1 N1 C6 119.1(15) . . ?
C5 N1 C6 119.8(15) . . ?
N1 C1 H1 118.8 . . ?
N1 C1 C2 122.4(19) . . ?
C2 C1 H1 118.8 . . ?
C1 C2 H2 121.6 . . ?
C3 C2 C1 117(2) . . ?
C3 C2 H2 121.6 . . ?
C2 C3 C3 119.8(18) . 13 ?
C4 C3 C2 119.8(16) . . ?
C4 C3 C3 120.4(17) . 13 ?
C3 C4 H4 120.3 . . ?
C3 C4 C5 119.3(17) . . ?
C5 C4 H4 120.3 . . ?
N1 C5 C4 120.6(17) . . ?
N1 C5 H5 119.7 . . ?
C4 C5 H5 119.7 . . ?
N1 C6 H6A 110.8 . . ?
N1 C6 H6B 110.8 . . ?
H6A C6 H6B 108.9 . . ?
C7 C6 N1 104.8(13) . . ?
C7 C6 H6A 110.8 . . ?
C7 C6 H6B 110.8 . . ?
C8 C7 C6 120.2(18) . . ?
C8 C7 C12 119.7(16) . . ?
C12 C7 C6 120.0(16) . . ?
C7 C8 H8 119.4 . . ?
C7 C8 C9 121.2(19) . . ?
C9 C8 H8 119.4 . . ?
C8 C9 H9 121.2 . . ?
C10 C9 C8 117.6(18) . . ?
C10 C9 H9 121.2 . . ?
C9 C10 H10 118.8 . . ?
C9 C10 C11 122.4(16) . . ?
C11 C10 H10 118.8 . . ?
C10 C11 C12 119.9(17) . . ?
C10 C11 C13 121.9(15) . . ?
C12 C11 C13 118.2(15) . . ?
C7 C12 C11 119.0(16) . . ?
C7 C12 H12 120.5 . . ?
C11 C12 H12 120.5 . . ?
O9 C13 O10 127(2) . . ?
O9 C13 C11 115.0(18) . . ?
O10 C13 C11 118.0(16) . . ?

loop_
_geom_bond_atom_site_label_1
_geom_bond_atom_site_label_2
_geom_bond_distance
_geom_bond_site_symmetry_2
_geom_bond_publ_flag
W1 O1 2.471(13) . ?
W1 O2 2.475(12) . ?
W1 O3 1.681(10) . ?
W1 O4 1.864(11) . ?
W1 O4 1.928(11) 2_665 ?
W1 O5 1.882(10) . ?
W1 O8 1.892(11) 14_455 ?
W2 O2 2.438(13) . ?
W2 O2 2.463(11) 15 ?
W2 O5 1.922(10) . ?
W2 O6 1.701(9) . ?
W2 O7 1.910(10) 15 ?
W2 O7 1.915(10) . ?
W2 O8 1.934(11) . ?
Zn1 O1 1.56(2) . ?
Zn1 O1 1.56(2) 13_565 ?
Zn1 O2 1.551(13) 15 ?
Zn1 O2 1.552(13) . ?
Zn1 O2 1.552(13) 2_665 ?
Zn1 O2 1.552(13) 3_565 ?
Zn1 O2 1.552(13) 13_565 ?
Zn1 O2 1.552(13) 14_455 ?
O2 O2 1.800(18) 15 ?
O2 O2 1.800(18) 14_455 ?
Zn2 O10 2.066(14) 18_545 ?
Zn2 O10 2.066(14) . ?
Zn2 O10 2.066(14) 2_655 ?
Zn2 O10 2.066(14) 16_655 ?
Zn2 O10 2.066(14) 17 ?
Zn2 O10 2.066(14) 3_665 ?
Zn3 O1W 2.12(6) . ?
Zn3 O9 2.006(16) 3_665 ?
Zn3 O9 2.006(16) . ?
Zn3 O9 2.006(16) 2_655 ?
O9 C13 1.22(2) . ?
O10 C13 1.26(2) . ?
N1 C1 1.27(2) . ?
N1 C5 1.34(2) . ?
N1 C6 1.57(2) . ?
C1 H1 0.9300 . ?
C1 C2 1.41(3) . ?
C2 H2 0.9300 . ?
C2 C3 1.40(3) . ?
C3 C3 1.53(3) 13 ?
C3 C4 1.34(2) . ?
C4 H4 0.9300 . ?
C4 C5 1.40(2) . ?
C5 H5 0.9300 . ?
C6 H6A 0.9700 . ?
C6 H6B 0.9700 . ?
C6 C7 1.52(2) . ?
C7 C8 1.36(3) . ?
C7 C12 1.40(3) . ?
C8 H8 0.9300 . ?
C8 C9 1.44(3) . ?
C9 H9 0.9300 . ?
C9 C10 1.35(3) . ?
C10 H10 0.9300 . ?
C10 C11 1.38(2) . ?
C11 C12 1.41(2) . ?
C11 C13 1.53(3) . ?
C12 H12 0.9300 . ?

loop_
_geom_torsion_atom_site_label_1
_geom_torsion_atom_site_label_2
_geom_torsion_atom_site_label_3
_geom_torsion_atom_site_label_4
_geom_torsion
_geom_torsion_site_symmetry_1
_geom_torsion_site_symmetry_2
_geom_torsion_site_symmetry_3
_geom_torsion_site_symmetry_4
_geom_torsion_publ_flag
O1 W1 O4 W1 11.1(10) . . . 3_565 ?
O1 W1 O5 W2 41.4(10) . . . . ?
O2 W1 O4 W1 42.4(12) . . . 3_565 ?
O2 W1 O5 W2 9.3(8) . . . . ?
O2 Zn1 O2 W1 -122.2(7) 15 . . . ?
O2 Zn1 O2 W1 57.8(7) 3_565 . . . ?
O2 Zn1 O2 W1 118.7(7) 14_455 . . . ?
O2 Zn1 O2 W1 -61.3(7) 2_665 . . . ?
O2 Zn1 O2 W2 -120.1(12) 14_455 . . . ?
O2 Zn1 O2 W2 179.0(5) 3_565 . . . ?
O2 Zn1 O2 W2 -1.0(5) 15 . . . ?
O2 Zn1 O2 W2 -61.9(11) 3_565 . . 14_455 ?
O2 Zn1 O2 W2 59.9(12) 2_665 . . . ?
O2 Zn1 O2 W2 118.1(11) 15 . . 14_455 ?
O2 Zn1 O2 W2 179.0(5) 2_665 . . 14_455 ?
O2 Zn1 O2 W2 -1.0(5) 14_455 . . 14_455 ?
O2 Zn1 O2 O2 119.1(11) 15 . . 14_455 ?
O2 Zn1 O2 O2 60.9(11) 2_665 . . 15 ?
O2 Zn1 O2 O2 -119.1(11) 14_455 . . 15 ?
O2 Zn1 O2 O2 179.999(3) 2_665 . . 14_455 ?
O2 Zn1 O2 O2 -60.9(11) 3_565 . . 14_455 ?
O2 Zn1 O2 O2 180.002(4) 3_565 . . 15 ?
O3 W1 O4 W1 -151.0(11) . . . 3_565 ?
O3 W1 O5 W2 -155.1(10) . . . . ?
O4 W1 O4 W1 -48.7(15) 2_665 . . 3_565 ?
O4 W1 O5 W2 29.8(18) . . . . ?
O4 W1 O5 W2 103.5(11) 2_665 . . . ?
O5 W1 O4 W1 24(2) . . . 3_565 ?
O8 W1 O4 W1 106.4(12) 14_455 . . 3_565 ?
O8 W1 O5 W2 -52.6(10) 14_455 . . . ?
Zn2 O10 C13 O9 78(3) . . . . ?
Zn2 O10 C13 C11 -104.2(18) . . . . ?
Zn3 O9 C13 O10 -6(3) . . . . ?
Zn3 O9 C13 C11 177.0(12) . . . . ?
N1 C1 C2 C3 -6(3) . . . . ?
N1 C6 C7 C8 -104.5(19) . . . . ?
N1 C6 C7 C12 77.2(19) . . . . ?
C1 N1 C5 C4 -1(3) . . . . ?
C1 N1 C6 C7 68(2) . . . . ?
C1 C2 C3 C3 -176.0(17) . . . 13 ?
C1 C2 C3 C4 4(3) . . . . ?
C2 C3 C4 C5 -1(3) . . . . ?
C3 C3 C4 C5 179.3(16) 13 . . . ?
C3 C4 C5 N1 -1(3) . . . . ?
C5 N1 C1 C2 4(3) . . . . ?
C5 N1 C6 C7 -117.9(18) . . . . ?
C6 N1 C1 C2 178.4(18) . . . . ?
C6 N1 C5 C4 -174.6(16) . . . . ?
C6 C7 C8 C9 177.9(16) . . . . ?
C6 C7 C12 C11 -177.3(14) . . . . ?
C7 C8 C9 C10 1(3) . . . . ?
C8 C7 C12 C11 4(2) . . . . ?
C8 C9 C10 C11 2(3) . . . . ?
C9 C10 C11 C12 -1(2) . . . . ?
C9 C10 C11 C13 179.3(16) . . . . ?
C10 C11 C12 C7 -2(2) . . . . ?
C10 C11 C13 O9 5(3) . . . . ?
C10 C11 C13 O10 -173.2(16) . . . . ?
C12 C7 C8 C9 -4(3) . . . . ?
C12 C11 C13 O9 -174.8(17) . . . . ?
C12 C11 C13 O10 8(3) . . . . ?
C13 C11 C12 C7 177.5(14) . . . . ?
